data_7050034
loop_
_publ_author_name
'Lu, Jack Y.'
'Fernandez, Wifredo A.'
'Ge, Zhenghua'
'Abboud, Khalil A.'

_publ_section_title
;
 A novel two-fold interpenetrating 3D 42.84 network self-assembled from
 a new 1D coordination polymer
;
_journal_issue 3
_journal_name_full 'New Journal of Chemistry'
_journal_page_first 434
_journal_paper_doi 10.1039/b412334d
_journal_volume 29
_journal_year 2005
_chemical_formula_moiety ' C40 H36 Cu2 N8 O2, 4(N O3), 12(H2 O)'
_chemical_formula_sum 'C40 H62 Cu2 N12 O27'
_chemical_formula_weight 1270
_chemical_name_systematic
;
?
;
_space_group_IT_number 43
_symmetry_cell_setting orthorhombic
_symmetry_space_group_name_Hall 'F 2 -2d'
_symmetry_space_group_name_H-M 'F d d 2'
_atom_sites_solution_hydrogens geom
_atom_sites_solution_primary direct
_atom_sites_solution_secondary difmap
_audit_creation_method SHELXL-97
_cell_angle_alpha 90.00
_cell_angle_beta 90.00
_cell_angle_gamma 90.00
_cell_formula_units_Z 16
_cell_length_a 14.3905(7)
_cell_length_b 42.019(2)
_cell_length_c 42.158(2)
_cell_measurement_temperature 193(2)
_cell_volume 25492(2)
_computing_cell_refinement 'Bruker SMART & SAINT (Bruker 1998)'
_computing_data_collection 'Bruker SMART (Bruker 1998)'
_computing_data_reduction 'Bruker SHELXTL (Bruker 1998)'
_computing_molecular_graphics 'Bruker SHELXTL'
_computing_publication_material 'Bruker SHELXTL'
_computing_structure_refinement 'Bruker SHELXTL'
_computing_structure_solution 'Bruker SHELXTL'
_diffrn_ambient_temperature 193(2)
_diffrn_measured_fraction_theta_full 1.000
_diffrn_measured_fraction_theta_max 1.000
_diffrn_measurement_device_type 'SMART CCD area detector'
_diffrn_measurement_method '\w scans'
_diffrn_radiation_monochromator graphite
_diffrn_radiation_source 'normal-focus sealed tube'
_diffrn_radiation_type MoK\a
_diffrn_radiation_wavelength 0.71073
_diffrn_reflns_av_R_equivalents 0.0285
_diffrn_reflns_av_sigmaI/netI 0.0264
_diffrn_reflns_limit_h_max 18
_diffrn_reflns_limit_h_min -18
_diffrn_reflns_limit_k_max 54
_diffrn_reflns_limit_k_min -54
_diffrn_reflns_limit_l_max 54
_diffrn_reflns_limit_l_min -54
_diffrn_reflns_number 55326
_diffrn_reflns_theta_full 27.50
_diffrn_reflns_theta_max 27.50
_diffrn_reflns_theta_min 1.37
_exptl_absorpt_coefficient_mu 0.749
_exptl_absorpt_correction_T_max 0.8769
_exptl_absorpt_correction_T_min 0.7794
_exptl_absorpt_correction_type 'Empirical (SADABS, Blessing 1995)'
_exptl_crystal_colour blue
_exptl_crystal_density_diffrn 1.305
_exptl_crystal_density_meas 0
_exptl_crystal_density_method 'not measured'
_exptl_crystal_description prism
_exptl_crystal_F_000 10448
_exptl_crystal_size_max 0.35
_exptl_crystal_size_mid 0.34
_exptl_crystal_size_min 0.18
_refine_diff_density_max 1.368
_refine_diff_density_min -0.661
_refine_diff_density_rms 0.165
_refine_ls_abs_structure_details 'Flack H D (1983), Acta Cryst. A39, 876-881'
_refine_ls_abs_structure_Flack 0.490(16)
_refine_ls_extinction_method none
_refine_ls_goodness_of_fit_ref 1.097
_refine_ls_hydrogen_treatment mixed
_refine_ls_matrix_type full
_refine_ls_number_parameters 778
_refine_ls_number_reflns 14615
_refine_ls_number_restraints 127
_refine_ls_restrained_S_all 1.118
_refine_ls_R_factor_all 0.0797
_refine_ls_R_factor_gt 0.0699
_refine_ls_shift/su_max 0.004
_refine_ls_shift/su_mean 0.000
_refine_ls_structure_factor_coef Fsqd
_refine_ls_weighting_details 'calc w=1/[\s^2^(Fo^2^)+(0.1470P)^2^+148.2421P] where P=(Fo^2^+2Fc^2^)/3'
_refine_ls_weighting_scheme calc
_refine_ls_wR_factor_gt 0.2103
_refine_ls_wR_factor_ref 0.2233
_reflns_number_gt 12754
_reflns_number_total 14615
_reflns_threshold_expression >2sigma(I)
_cod_data_source_file b412334d.txt
_cod_data_source_block {[Cu(BPY)2(H2O)2][Cu(BPY)2(H2O)(NO3)]}3NO3.12H2O
_cod_depositor_comments
;
The following automatic conversions were performed:
'_symmetry_cell_setting' value 'Orthorhombic' changed to 'orthorhombic'
according to '/home/saulius/struct/CIF-dictionaries/cif_core.dic'
dictionary named 'cif_core.dic' version 2.4.1 from 2010-06-29.

Automatic conversion script
Id: cif_fix_enum 1527 2010-12-29 10:47:43Z saulius 
;
_cod_original_sg_symbol_H-M Fdd2
_cod_database_code 7050034

loop_
_symmetry_equiv_pos_as_xyz
'x, y, z'
'-x, -y, z'
'x+1/4, -y+1/4, z+1/4'
'-x+1/4, y+1/4, z+1/4'
'x, y+1/2, z+1/2'
'-x, -y+1/2, z+1/2'
'x+1/4, -y+3/4, z+3/4'
'-x+1/4, y+3/4, z+3/4'
'x+1/2, y, z+1/2'
'-x+1/2, -y, z+1/2'
'x+3/4, -y+1/4, z+3/4'
'-x+3/4, y+1/4, z+3/4'
'x+1/2, y+1/2, z'
'-x+1/2, -y+1/2, z'
'x+3/4, -y+3/4, z+1/4'
'-x+3/4, y+3/4, z+1/4'

loop_
_atom_site_label
_atom_site_type_symbol
_atom_site_fract_x
_atom_site_fract_y
_atom_site_fract_z
_atom_site_U_iso_or_equiv
_atom_site_adp_type
_atom_site_occupancy
_atom_site_symmetry_multiplicity
_atom_site_calc_flag
_atom_site_refinement_flags
_atom_site_disorder_assembly
_atom_site_disorder_group
Cu1 Cu 0.61464(4) 0.126177(11) 0.089976(10) 0.01931(16) Uani 1 1 d . . .
O1 O 0.4688(3) 0.14218(9) 0.11045(10) 0.0312(8) Uani 1 1 d . . .
N1 N 0.5695(3) 0.12714(9) 0.04420(9) 0.0179(8) Uani 1 1 d . . .
N2 N 0.5727(3) 0.08023(9) 0.09327(10) 0.0198(7) Uani 1 1 d . . .
N3 N 0.6583(3) 0.17204(9) 0.08665(9) 0.0216(8) Uani 1 1 d . . .
N4 N 0.4150(3) 0.12636(9) -0.11501(10) 0.0216(8) Uani 1 1 d . . .
C1 C 0.5875(3) 0.10256(11) 0.02477(12) 0.0236(9) Uani 1 1 d . . .
H1A H 0.6208 0.0848 0.0330 0.028 Uiso 1 1 calc R . .
C2 C 0.5598(3) 0.10192(12) -0.00666(12) 0.0254(10) Uani 1 1 d . . .
H2A H 0.5727 0.0839 -0.0196 0.031 Uiso 1 1 calc R . .
C3 C 0.5132(4) 0.12787(12) -0.01881(12) 0.0230(10) Uani 1 1 d . . .
C4 C 0.4945(4) 0.15365(13) 0.00108(12) 0.0267(10) Uani 1 1 d . . .
H4A H 0.4627 0.1719 -0.0066 0.032 Uiso 1 1 calc R . .
C5 C 0.5238(3) 0.15177(12) 0.03245(11) 0.0235(9) Uani 1 1 d . . .
H5A H 0.5104 0.1691 0.0462 0.028 Uiso 1 1 calc R . .
C6 C 0.4800(4) 0.12811(12) -0.05258(12) 0.0226(10) Uani 1 1 d . . .
C7 C 0.5313(3) 0.11283(13) -0.07627(12) 0.0257(10) Uani 1 1 d . . .
H7A H 0.5884 0.1026 -0.0714 0.031 Uiso 1 1 calc R . .
C8 C 0.4971(3) 0.11288(12) -0.10698(11) 0.0243(10) Uani 1 1 d . . .
H8A H 0.5329 0.1030 -0.1231 0.029 Uiso 1 1 calc R . .
C9 C 0.3671(3) 0.14091(12) -0.09213(12) 0.0225(9) Uani 1 1 d . . .
H9A H 0.3096 0.1506 -0.0975 0.027 Uiso 1 1 calc R . .
C10 C 0.3968(3) 0.14263(12) -0.06088(12) 0.0255(10) Uani 1 1 d . . .
H10A H 0.3609 0.1536 -0.0454 0.031 Uiso 1 1 calc R . .
C11 C 0.6327(3) 0.05701(12) 0.10139(13) 0.0247(10) Uani 1 1 d . . .
H11A H 0.6949 0.0624 0.1068 0.030 Uiso 1 1 calc R . .
C12 C 0.6053(4) 0.02510(12) 0.10201(13) 0.0260(10) Uani 1 1 d . . .
H12A H 0.6490 0.0090 0.1073 0.031 Uiso 1 1 calc R . .
C13 C 0.5155(3) 0.01713(10) 0.09495(12) 0.0224(9) Uani 1 1 d . . .
C14 C 0.4533(3) 0.04093(11) 0.08634(12) 0.0259(10) Uani 1 1 d . . .
H14A H 0.3908 0.0360 0.0810 0.031 Uiso 1 1 calc R . .
C15 C 0.4854(3) 0.07201(11) 0.08579(12) 0.0229(9) Uani 1 1 d . . .
H15A H 0.4433 0.0884 0.0798 0.028 Uiso 1 1 calc R . .
C16 C 0.7117(3) 0.18179(11) 0.06261(12) 0.0236(9) Uani 1 1 d . . .
H16A H 0.7263 0.1670 0.0463 0.028 Uiso 1 1 calc R . .
C17 C 0.7469(3) 0.21245(11) 0.06022(11) 0.0240(10) Uani 1 1 d . . .
H17A H 0.7820 0.2187 0.0422 0.029 Uiso 1 1 calc R . .
C18 C 0.7299(3) 0.23381(11) 0.08458(12) 0.0244(10) Uani 1 1 d . . .
C19 C 0.6741(4) 0.22368(12) 0.11006(13) 0.0288(11) Uani 1 1 d . . .
H19A H 0.6609 0.2376 0.1273 0.035 Uiso 1 1 calc R . .
C20 C 0.6391(4) 0.19342(13) 0.10959(13) 0.0274(10) Uani 1 1 d . . .
H20A H 0.5990 0.1871 0.1264 0.033 Uiso 1 1 calc R . .
O2 O 0.7690(3) 0.10777(10) 0.07020(10) 0.0358(9) Uani 1 1 d . . .
Cu2 Cu 0.36273(5) 0.123421(12) 0.265572(11) 0.02352(17) Uani 1 1 d . . .
O3 O 0.2169(3) 0.10609(10) 0.28375(11) 0.0375(9) Uani 1 1 d . . .
N5 N 0.4106(4) 0.12439(10) 0.31095(11) 0.0277(10) Uani 1 1 d . . .
N6 N 0.4137(3) 0.07844(9) 0.26122(10) 0.0234(8) Uani 1 1 d . . .
N7 N 0.3248(3) 0.17015(10) 0.26874(11) 0.0260(9) Uani 1 1 d . . .
N8 N 0.5649(3) 0.12777(9) 0.47005(10) 0.0230(9) Uani 1 1 d . . .
C21 C 0.3936(4) 0.10028(12) 0.33065(12) 0.0266(10) Uani 1 1 d . . .
H21A H 0.3603 0.0824 0.3229 0.032 Uiso 1 1 calc R . .
C22 C 0.4224(4) 0.10030(12) 0.36213(13) 0.0267(10) Uani 1 1 d . . .
H22A H 0.4087 0.0826 0.3754 0.032 Uiso 1 1 calc R . .
C23 C 0.4712(4) 0.12607(12) 0.37418(12) 0.0244(11) Uani 1 1 d . . .
C24 C 0.4885(4) 0.15144(13) 0.35358(12) 0.0283(10) Uani 1 1 d . . .
H24A H 0.5212 0.1697 0.3608 0.034 Uiso 1 1 calc R . .
C25 C 0.4576(4) 0.14979(13) 0.32242(12) 0.0292(10) Uani 1 1 d . . .
H25A H 0.4699 0.1672 0.3086 0.035 Uiso 1 1 calc R . .
C26 C 0.5025(4) 0.12690(11) 0.40711(12) 0.0227(10) Uani 1 1 d . . .
C27 C 0.4511(4) 0.11350(14) 0.43138(13) 0.0307(11) Uani 1 1 d . . .
H27A H 0.3932 0.1037 0.4268 0.037 Uiso 1 1 calc R . .
C28 C 0.4835(4) 0.11433(14) 0.46243(13) 0.0311(11) Uani 1 1 d . . .
H28A H 0.4469 0.1051 0.4787 0.037 Uiso 1 1 calc R . .
C29 C 0.6146(3) 0.14139(12) 0.44651(12) 0.0252(10) Uani 1 1 d . . .
H29A H 0.6719 0.1513 0.4517 0.030 Uiso 1 1 calc R . .
C30 C 0.5863(4) 0.14156(12) 0.41563(12) 0.0250(9) Uani 1 1 d . . .
H30A H 0.6234 0.1516 0.3999 0.030 Uiso 1 1 calc R . .
C31 C 0.3586(4) 0.05446(13) 0.25247(13) 0.0270(11) Uani 1 1 d . . .
H31A H 0.2955 0.0588 0.2474 0.032 Uiso 1 1 calc R . .
C32 C 0.3902(4) 0.02342(11) 0.25051(13) 0.0249(10) Uani 1 1 d . . .
H32A H 0.3497 0.0070 0.2436 0.030 Uiso 1 1 calc R . .
C33 C 0.4822(3) 0.01632(11) 0.25877(12) 0.0232(10) Uani 1 1 d . . .
C34 C 0.5400(4) 0.04176(11) 0.26717(13) 0.0265(10) Uani 1 1 d . . .
H34A H 0.6037 0.0382 0.2720 0.032 Uiso 1 1 calc R . .
C35 C 0.5028(4) 0.07220(11) 0.26838(13) 0.0265(10) Uani 1 1 d . . .
H35A H 0.5419 0.0893 0.2745 0.032 Uiso 1 1 calc R . .
C36 C 0.2744(4) 0.18099(12) 0.29294(12) 0.0277(10) Uani 1 1 d . . .
H36A H 0.2584 0.1667 0.3096 0.033 Uiso 1 1 calc R . .
C37 C 0.2443(4) 0.21228(13) 0.29476(12) 0.0323(12) Uani 1 1 d . . .
H37A H 0.2097 0.2195 0.3126 0.039 Uiso 1 1 calc R . .
C38 C 0.2660(4) 0.23325(11) 0.26974(13) 0.0269(10) Uani 1 1 d . . .
C39 C 0.3179(4) 0.22155(13) 0.24510(14) 0.0334(12) Uani 1 1 d . . .
H39A H 0.3344 0.2352 0.2280 0.040 Uiso 1 1 calc R . .
C40 C 0.3464(4) 0.19029(13) 0.24474(13) 0.0297(11) Uani 1 1 d . . .
H40A H 0.3820 0.1827 0.2273 0.036 Uiso 1 1 calc R . .
N9 N 0.2073(5) 0.1225(2) 0.36776(19) 0.075(2) Uani 1 1 d D . .
O4 O 0.1893(7) 0.1477(2) 0.35782(18) 0.102(3) Uani 1 1 d D . .
O5 O 0.1864(5) 0.1022(3) 0.35095(17) 0.154(6) Uani 1 1 d D . .
O6 O 0.2403(5) 0.1183(2) 0.39507(16) 0.098(3) Uani 1 1 d D . .
N10 N 0.2541(5) -0.00173(19) 0.8080(2) 0.072(2) Uani 1 1 d D . .
O7 O 0.2619(5) 0.02141(15) 0.7910(2) 0.086(2) Uani 1 1 d D . .
O8 O 0.2916(4) -0.02742(15) 0.8045(2) 0.091(2) Uani 1 1 d D . .
O9 O 0.2049(6) 0.0000(2) 0.8324(2) 0.103(3) Uani 1 1 d D . .
N11 N 0.5665(5) 0.16703(17) 0.24725(15) 0.0642(18) Uani 1 1 d D . .
O10 O 0.5201(3) 0.14294(10) 0.24399(13) 0.0438(11) Uani 1 1 d D . .
O11 O 0.5998(8) 0.1813(3) 0.2704(2) 0.156(5) Uani 1 1 d D . .
O12 O 0.5821(7) 0.1826(2) 0.22160(18) 0.099(2) Uani 1 1 d D . .
N12 N 0.0833(9) -0.0285(3) 0.6689(3) 0.021(3) Uiso 0.25 1 d PD A 1
O13 O 0.0289(13) -0.0498(4) 0.6656(6) 0.035(7) Uiso 0.25 1 d PD A 1
O14 O 0.0751(9) -0.0014(3) 0.6790(4) 0.027(3) Uiso 0.25 1 d PD A 1
O15 O 0.1619(9) -0.0348(4) 0.6570(4) 0.035(3) Uiso 0.25 1 d PD A 1
N13 N 0.2844(10) 0.0510(3) 0.5011(3) 0.019(3) Uiso 0.25 1 d PD B 2
O16 O 0.2984(19) 0.0733(4) 0.4852(5) 0.072(6) Uiso 0.25 1 d PD B 2
O17 O 0.2666(12) 0.0504(4) 0.5298(3) 0.041(4) Uiso 0.25 1 d PD B 2
O18 O 0.2907(13) 0.0248(4) 0.4881(4) 0.044(4) Uiso 0.25 1 d PD B 2
N14 N 0.2606(15) 0.0014(4) 0.5462(4) 0.044(5) Uiso 0.25 1 d PD C 3
O19 O 0.2721(10) -0.0199(3) 0.5657(4) 0.029(3) Uiso 0.25 1 d PD C 3
O20 O 0.2955(17) 0.0269(5) 0.5532(6) 0.074(6) Uiso 0.25 1 d PD C 3
O21 O 0.222(2) -0.0032(7) 0.5208(5) 0.097(10) Uiso 0.25 1 d PD C 3
N15 N 0.2814(15) 0.1220(3) 0.4863(4) 0.041(5) Uiso 0.25 1 d PD D 4
O22 O 0.2950(9) 0.0991(3) 0.5021(3) 0.022(3) Uiso 0.25 1 d PD D 4
O23 O 0.2962(8) 0.1462(3) 0.4992(3) 0.017(2) Uiso 0.25 1 d PD D 4
O24 O 0.2512(15) 0.1190(5) 0.4588(4) 0.049(5) Uiso 0.25 1 d PD D 4
O25 O 0.3800(5) 0.03054(18) 0.4231(2) 0.081(2) Uani 1 1 d . . .
O26 O 0.3608(4) 0.19252(13) 0.09297(15) 0.0600(14) Uani 1 1 d . . .
O27 O 0.4776(4) 0.17214(13) 0.16971(14) 0.0634(15) Uani 1 1 d . . .
O28 O 0.3231(5) 0.21333(14) 0.16012(15) 0.0678(15) Uani 1 1 d . . .
O29 O 0.6289(11) 0.2834(3) 0.1806(3) 0.160(5) Uani 1 1 d . . .
O30 O 0.2392(8) 0.0421(3) 0.3801(2) 0.119(3) Uani 1 1 d . . .
O31 O 0.3903(9) 0.0043(2) 0.7391(2) 0.124(4) Uani 1 1 d . . .
O32 O 0.2312(10) 0.0342(3) 0.6946(4) 0.028(3) Uiso 0.25 1 d P E 5
O33 O 0.3568(15) -0.0444(5) 0.6641(5) 0.053(5) Uiso 0.25 1 d P F 5
O34 O 0.1708(11) 0.0279(4) 0.6887(4) 0.035(3) Uiso 0.25 1 d P E 5
O35 O 0.0206(15) -0.0502(4) 0.6722(6) 0.024(5) Uiso 0.25 1 d P G 6
O36 O 0.2264(10) -0.0320(3) 0.6577(4) 0.028(3) Uiso 0.25 1 d P H 6
O37 O 0.3484(11) 0.0432(4) 0.6914(4) 0.032(3) Uiso 0.25 1 d P I 6
O38 O 0.3284(17) -0.0128(6) 0.6049(6) 0.062(5) Uiso 0.25 1 d P J 7
O39 O 0.3391(9) -0.0540(3) 0.7059(3) 0.020(2) Uiso 0.25 1 d P . .
O40 O 0.2426(9) 0.1621(3) 0.4455(3) 0.024(3) Uiso 0.25 1 d P . .
O41 O 0.3403(13) 0.0538(4) 0.6406(5) 0.044(4) Uiso 0.25 1 d P . .
O42 O 0.6991(13) 0.2324(4) 0.2097(4) 0.045(4) Uiso 0.25 1 d P . .
O43 O 0.442(2) 0.0355(7) 0.6292(7) 0.077(7) Uiso 0.25 1 d P K 8
O44 O 0.3944(13) -0.0027(5) 0.6164(5) 0.046(4) Uiso 0.25 1 d P L 9
O45 O 0.2495(13) -0.0167(4) 0.5485(5) 0.043(4) Uiso 0.25 1 d P M 10
O46 O -0.0134(13) -0.0497(4) 0.6842(5) 0.034(4) Uiso 0.25 1 d P N 11
O47 O 0.2749(17) 0.0385(6) 0.4750(6) 0.064(6) Uiso 0.25 1 d P O 12

loop_
_atom_site_aniso_label
_atom_site_aniso_U_11
_atom_site_aniso_U_22
_atom_site_aniso_U_33
_atom_site_aniso_U_23
_atom_site_aniso_U_13
_atom_site_aniso_U_12
Cu1 0.0299(3) 0.0148(3) 0.0132(3) 0.00176(18) -0.0071(2) -0.0079(2)
O1 0.0356(19) 0.0281(19) 0.030(2) -0.0040(15) 0.0007(15) -0.0060(15)
N1 0.0252(19) 0.0215(19) 0.0069(17) -0.0007(12) -0.0035(13) -0.0060(14)
N2 0.0276(19) 0.0125(16) 0.0192(18) -0.0003(14) -0.0038(15) -0.0041(14)
N3 0.0317(19) 0.0173(17) 0.0158(18) -0.0005(14) -0.0028(15) -0.0093(15)
N4 0.026(2) 0.0210(19) 0.018(2) 0.0014(14) -0.0058(17) 0.0057(15)
C1 0.030(2) 0.017(2) 0.024(2) 0.0001(17) -0.0067(18) -0.0040(18)
C2 0.030(2) 0.028(2) 0.019(2) -0.0036(18) -0.0010(18) 0.0001(19)
C3 0.023(2) 0.031(3) 0.015(2) -0.0026(17) -0.0038(18) -0.0006(18)
C4 0.034(2) 0.027(2) 0.018(2) -0.0026(19) -0.0087(19) 0.0054(19)
C5 0.032(2) 0.022(2) 0.016(2) -0.0002(17) -0.0010(17) 0.0005(18)
C6 0.027(2) 0.027(2) 0.014(2) -0.0003(17) -0.0071(18) 0.0034(18)
C7 0.024(2) 0.036(3) 0.017(2) 0.0013(19) -0.0058(17) 0.005(2)
C8 0.028(2) 0.031(3) 0.014(2) -0.0017(18) -0.0016(17) 0.0087(19)
C9 0.026(2) 0.025(2) 0.017(2) -0.0036(17) -0.0034(16) 0.0066(17)
C10 0.028(2) 0.031(2) 0.018(2) -0.0027(18) 0.0004(18) 0.0078(19)
C11 0.026(2) 0.019(2) 0.029(3) 0.0029(18) -0.0066(19) -0.0044(18)
C12 0.031(2) 0.017(2) 0.030(3) 0.0032(18) -0.006(2) -0.0009(18)
C13 0.031(2) 0.014(2) 0.022(2) -0.0015(16) 0.0017(18) -0.0045(17)
C14 0.027(2) 0.023(2) 0.028(3) 0.0014(19) -0.0078(19) -0.0054(18)
C15 0.028(2) 0.016(2) 0.024(2) 0.0013(17) -0.0040(18) -0.0020(17)
C16 0.031(2) 0.020(2) 0.021(2) -0.0010(16) 0.0022(17) -0.0029(17)
C17 0.031(2) 0.021(2) 0.020(2) 0.0046(17) 0.0028(17) -0.0054(18)
C18 0.031(2) 0.017(2) 0.025(3) -0.0016(18) -0.0024(19) -0.0095(18)
C19 0.043(3) 0.019(2) 0.024(2) -0.0058(18) 0.007(2) -0.007(2)
C20 0.037(3) 0.023(2) 0.021(2) -0.0030(19) 0.004(2) -0.011(2)
O2 0.039(2) 0.037(2) 0.032(2) -0.0019(17) -0.0036(16) -0.0049(17)
Cu2 0.0379(4) 0.0159(3) 0.0167(3) -0.0022(2) -0.0036(2) 0.0095(2)
O3 0.0319(19) 0.040(2) 0.041(2) 0.0038(18) 0.0024(17) 0.0015(17)
N5 0.037(2) 0.021(2) 0.025(3) -0.0032(14) -0.0018(18) 0.0083(16)
N6 0.032(2) 0.0164(18) 0.022(2) -0.0017(15) -0.0036(16) 0.0061(15)
N7 0.039(2) 0.0168(18) 0.023(2) -0.0016(16) -0.0003(17) 0.0090(16)
N8 0.032(2) 0.0213(19) 0.0157(19) 0.0034(14) 0.0011(17) -0.0055(16)
C21 0.034(2) 0.024(2) 0.022(3) -0.0005(18) -0.0051(19) 0.0039(19)
C22 0.033(2) 0.024(2) 0.023(2) 0.0023(18) -0.0060(19) 0.0056(19)
C23 0.029(3) 0.029(3) 0.015(2) -0.0019(17) 0.0029(19) 0.0036(19)
C24 0.039(3) 0.024(2) 0.022(2) -0.0032(19) -0.003(2) -0.002(2)
C25 0.039(3) 0.028(2) 0.020(2) 0.0034(19) -0.003(2) 0.002(2)
C26 0.027(2) 0.024(2) 0.017(2) 0.0010(17) -0.0004(19) 0.0040(17)
C27 0.028(2) 0.036(3) 0.028(3) 0.000(2) -0.001(2) -0.005(2)
C28 0.038(3) 0.029(3) 0.025(3) 0.002(2) -0.001(2) -0.010(2)
C29 0.029(2) 0.028(2) 0.019(2) 0.0021(19) -0.0014(18) -0.0036(18)
C30 0.028(2) 0.031(2) 0.016(2) 0.0029(18) 0.0023(18) -0.0014(19)
C31 0.030(2) 0.025(2) 0.027(3) -0.001(2) -0.0001(19) 0.0019(19)
C32 0.030(2) 0.016(2) 0.029(2) 0.0012(18) 0.0013(19) 0.0012(18)
C33 0.028(2) 0.016(2) 0.025(3) -0.0002(17) -0.0005(18) 0.0024(18)
C34 0.031(2) 0.015(2) 0.033(3) -0.0008(19) -0.002(2) 0.0058(18)
C35 0.034(2) 0.014(2) 0.031(3) -0.0053(18) -0.008(2) 0.0045(18)
C36 0.046(3) 0.020(2) 0.017(2) 0.0022(17) 0.0065(19) 0.007(2)
C37 0.048(3) 0.028(3) 0.021(3) 0.0014(19) 0.009(2) 0.015(2)
C38 0.036(2) 0.018(2) 0.027(3) -0.0020(19) -0.003(2) 0.0034(19)
C39 0.046(3) 0.026(2) 0.028(3) 0.004(2) 0.007(2) 0.006(2)
C40 0.042(3) 0.025(2) 0.023(2) 0.001(2) 0.009(2) 0.007(2)
N9 0.052(4) 0.123(8) 0.049(4) 0.010(5) -0.001(3) 0.000(4)
O4 0.121(7) 0.124(7) 0.061(4) 0.039(4) -0.008(4) -0.012(6)
O5 0.039(3) 0.383(19) 0.040(3) -0.041(7) -0.004(3) 0.008(6)
O6 0.072(4) 0.169(8) 0.052(4) -0.021(4) -0.024(3) 0.039(5)
N10 0.041(3) 0.073(5) 0.103(6) -0.023(5) -0.017(4) 0.004(3)
O7 0.079(4) 0.042(3) 0.138(7) 0.004(4) -0.041(4) -0.007(3)
O8 0.058(3) 0.061(3) 0.155(7) -0.001(4) -0.014(4) 0.026(3)
O9 0.094(6) 0.093(5) 0.122(7) -0.020(5) 0.012(5) 0.014(5)
N11 0.072(4) 0.078(5) 0.043(3) -0.017(3) 0.001(3) 0.007(4)
O10 0.042(2) 0.030(2) 0.059(3) -0.003(2) 0.012(2) 0.0000(18)
O11 0.124(8) 0.250(14) 0.094(7) -0.080(8) -0.048(6) 0.027(9)
O12 0.124(7) 0.095(5) 0.078(5) 0.017(4) -0.005(5) -0.029(5)
O25 0.078(4) 0.071(4) 0.093(5) 0.007(4) 0.022(4) 0.007(3)
O26 0.065(3) 0.053(3) 0.062(3) 0.015(3) -0.005(3) 0.008(2)
O27 0.070(4) 0.047(3) 0.073(4) -0.013(2) 0.007(3) 0.005(3)
O28 0.076(4) 0.063(3) 0.065(4) 0.001(3) 0.017(3) 0.003(3)
O29 0.214(15) 0.126(10) 0.140(11) 0.002(8) -0.005(9) 0.035(9)
O30 0.135(8) 0.144(8) 0.079(5) 0.000(5) -0.001(5) -0.051(7)
O31 0.184(10) 0.123(7) 0.066(5) -0.005(5) 0.004(5) -0.061(7)

loop_
_atom_type_symbol
_atom_type_description
_atom_type_scat_dispersion_real
_atom_type_scat_dispersion_imag
_atom_type_scat_source
C C 0.0033 0.0016 'International Tables Vol C Tables 4.2.6.8 and 6.1.1.4'
H H 0.0000 0.0000 'International Tables Vol C Tables 4.2.6.8 and 6.1.1.4'
N N 0.0061 0.0033 'International Tables Vol C Tables 4.2.6.8 and 6.1.1.4'
O O 0.0106 0.0060 'International Tables Vol C Tables 4.2.6.8 and 6.1.1.4'
Cu Cu 0.3201 1.2651 'International Tables Vol C Tables 4.2.6.8 and 6.1.1.4'

loop_
_geom_angle_atom_site_label_1
_geom_angle_atom_site_label_2
_geom_angle_atom_site_label_3
_geom_angle
_geom_angle_site_symmetry_1
_geom_angle_site_symmetry_3
_geom_angle_publ_flag
N2 Cu1 N3 179.31(17) . . ?
N2 Cu1 N4 89.55(16) . 3 ?
N3 Cu1 N4 90.23(15) . 3 ?
N2 Cu1 N1 89.37(15) . . ?
N3 Cu1 N1 90.82(15) . . ?
N4 Cu1 N1 177.02(18) 3 . ?
N2 Cu1 O1 88.93(15) . . ?
N3 Cu1 O1 91.72(16) . . ?
N4 Cu1 O1 89.46(16) 3 . ?
N1 Cu1 O1 93.29(16) . . ?
C5 N1 C1 118.0(4) . . ?
C5 N1 Cu1 121.9(3) . . ?
C1 N1 Cu1 120.1(3) . . ?
C15 N2 C11 118.3(4) . . ?
C15 N2 Cu1 120.5(3) . . ?
C11 N2 Cu1 121.1(3) . . ?
C16 N3 C20 117.2(4) . . ?
C16 N3 Cu1 121.4(3) . . ?
C20 N3 Cu1 121.3(3) . . ?
C9 N4 C8 117.5(4) . . ?
C9 N4 Cu1 121.0(3) . 11_454 ?
C8 N4 Cu1 121.5(3) . 11_454 ?
N1 C1 C2 122.9(4) . . ?
N1 C1 H1A 118.6 . . ?
C2 C1 H1A 118.6 . . ?
C3 C2 C1 118.7(5) . . ?
C3 C2 H2A 120.6 . . ?
C1 C2 H2A 120.6 . . ?
C2 C3 C4 118.9(5) . . ?
C2 C3 C6 120.8(4) . . ?
C4 C3 C6 120.2(4) . . ?
C5 C4 C3 118.0(5) . . ?
C5 C4 H4A 121.0 . . ?
C3 C4 H4A 121.0 . . ?
N1 C5 C4 123.5(5) . . ?
N1 C5 H5A 118.3 . . ?
C4 C5 H5A 118.3 . . ?
C10 C6 C7 118.5(5) . . ?
C10 C6 C3 121.1(5) . . ?
C7 C6 C3 120.4(4) . . ?
C8 C7 C6 118.7(4) . . ?
C8 C7 H7A 120.7 . . ?
C6 C7 H7A 120.7 . . ?
N4 C8 C7 123.0(5) . . ?
N4 C8 H8A 118.5 . . ?
C7 C8 H8A 118.5 . . ?
N4 C9 C10 123.4(4) . . ?
N4 C9 H9A 118.3 . . ?
C10 C9 H9A 118.3 . . ?
C9 C10 C6 118.9(5) . . ?
C9 C10 H10A 120.6 . . ?
C6 C10 H10A 120.6 . . ?
N2 C11 C12 121.2(4) . . ?
N2 C11 H11A 119.4 . . ?
C12 C11 H11A 119.4 . . ?
C13 C12 C11 119.8(5) . . ?
C13 C12 H12A 120.1 . . ?
C11 C12 H12A 120.1 . . ?
C12 C13 C14 119.3(4) . . ?
C12 C13 C13 120.9(5) . 2_655 ?
C14 C13 C13 119.7(5) . 2_655 ?
C15 C14 C13 117.9(4) . . ?
C15 C14 H14A 121.1 . . ?
C13 C14 H14A 121.1 . . ?
N2 C15 C14 123.4(4) . . ?
N2 C15 H15A 118.3 . . ?
C14 C15 H15A 118.3 . . ?
N3 C16 C17 123.3(4) . . ?
N3 C16 H16A 118.3 . . ?
C17 C16 H16A 118.3 . . ?
C18 C17 C16 118.9(4) . . ?
C18 C17 H17A 120.5 . . ?
C16 C17 H17A 120.5 . . ?
C17 C18 C19 118.0(4) . . ?
C17 C18 C18 121.8(4) . 14_655 ?
C19 C18 C18 120.1(4) . 14_655 ?
C20 C19 C18 118.7(5) . . ?
C20 C19 H19A 120.7 . . ?
C18 C19 H19A 120.7 . . ?
N3 C20 C19 123.7(5) . . ?
N3 C20 H20A 118.2 . . ?
C19 C20 H20A 118.2 . . ?
N5 Cu2 N6 88.93(16) . . ?
N5 Cu2 N8 179.73(16) . 11_454 ?
N6 Cu2 N8 90.80(16) . 11_454 ?
N5 Cu2 N7 90.55(17) . . ?
N6 Cu2 N7 174.16(18) . . ?
N8 Cu2 N7 89.72(17) 11_454 . ?
N5 Cu2 O3 90.11(18) . . ?
N6 Cu2 O3 93.64(17) . . ?
N8 Cu2 O3 89.86(17) 11_454 . ?
N7 Cu2 O3 92.18(17) . . ?
C21 N5 C25 118.0(5) . . ?
C21 N5 Cu2 120.6(4) . . ?
C25 N5 Cu2 121.4(4) . . ?
C31 N6 C35 118.8(4) . . ?
C31 N6 Cu2 120.8(3) . . ?
C35 N6 Cu2 120.3(3) . . ?
C36 N7 C40 118.9(4) . . ?
C36 N7 Cu2 121.6(3) . . ?
C40 N7 Cu2 119.3(3) . . ?
C28 N8 C29 117.8(5) . . ?
C28 N8 Cu2 120.7(4) . 3 ?
C29 N8 Cu2 121.5(4) . 3 ?
N5 C21 C22 122.6(5) . . ?
N5 C21 H21A 118.7 . . ?
C22 C21 H21A 118.7 . . ?
C23 C22 C21 120.1(5) . . ?
C23 C22 H22A 120.0 . . ?
C21 C22 H22A 120.0 . . ?
C22 C23 C24 117.3(5) . . ?
C22 C23 C26 121.5(5) . . ?
C24 C23 C26 121.2(5) . . ?
C25 C24 C23 119.5(5) . . ?
C25 C24 H24A 120.2 . . ?
C23 C24 H24A 120.2 . . ?
N5 C25 C24 122.5(5) . . ?
N5 C25 H25A 118.7 . . ?
C24 C25 H25A 118.7 . . ?
C27 C26 C30 116.7(5) . . ?
C27 C26 C23 122.0(5) . . ?
C30 C26 C23 121.3(5) . . ?
C26 C27 C28 120.5(5) . . ?
C26 C27 H27A 119.8 . . ?
C28 C27 H27A 119.8 . . ?
N8 C28 C27 122.0(5) . . ?
N8 C28 H28A 119.0 . . ?
C27 C28 H28A 119.0 . . ?
N8 C29 C30 123.1(5) . . ?
N8 C29 H29A 118.5 . . ?
C30 C29 H29A 118.5 . . ?
C29 C30 C26 120.0(5) . . ?
C29 C30 H30A 120.0 . . ?
C26 C30 H30A 120.0 . . ?
N6 C31 C32 122.2(5) . . ?
N6 C31 H31A 118.9 . . ?
C32 C31 H31A 118.9 . . ?
C31 C32 C33 119.8(5) . . ?
C31 C32 H32A 120.1 . . ?
C33 C32 H32A 120.1 . . ?
C34 C33 C32 117.5(4) . . ?
C34 C33 C33 120.6(5) . 2_655 ?
C32 C33 C33 122.0(5) . 2_655 ?
C35 C34 C33 119.0(5) . . ?
C35 C34 H34A 120.5 . . ?
C33 C34 H34A 120.5 . . ?
N6 C35 C34 122.7(5) . . ?
N6 C35 H35A 118.6 . . ?
C34 C35 H35A 118.6 . . ?
N7 C36 C37 122.5(5) . . ?
N7 C36 H36A 118.8 . . ?
C37 C36 H36A 118.8 . . ?
C36 C37 C38 118.8(5) . . ?
C36 C37 H37A 120.6 . . ?
C38 C37 H37A 120.6 . . ?
C39 C38 C37 117.6(5) . . ?
C39 C38 C38 120.7(4) . 14 ?
C37 C38 C38 121.7(4) . 14 ?
C38 C39 C40 120.9(5) . . ?
C38 C39 H39A 119.6 . . ?
C40 C39 H39A 119.6 . . ?
N7 C40 C39 121.3(5) . . ?
N7 C40 H40A 119.4 . . ?
C39 C40 H40A 119.4 . . ?
O5 N9 O4 113.2(9) . . ?
O5 N9 O6 124.0(10) . . ?
O4 N9 O6 122.6(10) . . ?
O7 N10 O8 126.9(9) . . ?
O7 N10 O9 119.4(8) . . ?
O8 N10 O9 113.7(9) . . ?
O10 N11 O11 134.4(10) . . ?
O10 N11 O12 115.1(7) . . ?
O11 N11 O12 110.4(10) . . ?
O13 N12 O14 132.4(15) . . ?
O13 N12 O15 112.5(15) . . ?
O14 N12 O15 114.8(13) . . ?
O16 N13 O18 116.5(16) . . ?
O16 N13 O17 127.6(16) . . ?
O18 N13 O17 115.8(14) . . ?
O20 N14 O19 115.1(17) . . ?
O20 N14 O21 122(2) . . ?
O19 N14 O21 122.4(19) . . ?
O23 N15 O22 114.3(14) . . ?
O23 N15 O24 125.8(16) . . ?
O22 N15 O24 119.8(15) . . ?

loop_
_geom_bond_atom_site_label_1
_geom_bond_atom_site_label_2
_geom_bond_distance
_geom_bond_site_symmetry_2
_geom_bond_publ_flag
Cu1 N2 2.028(4) . ?
Cu1 N3 2.032(4) . ?
Cu1 N4 2.034(4) 3 ?
Cu1 N1 2.036(4) . ?
Cu1 O1 2.367(4) . ?
N1 C5 1.323(6) . ?
N1 C1 1.343(6) . ?
N2 C15 1.340(6) . ?
N2 C11 1.348(6) . ?
N3 C16 1.336(6) . ?
N3 C20 1.349(6) . ?
N4 C9 1.334(6) . ?
N4 C8 1.353(6) . ?
N4 Cu1 2.034(4) 11_454 ?
C1 C2 1.384(7) . ?
C1 H1A 0.9500 . ?
C2 C3 1.379(7) . ?
C2 H2A 0.9500 . ?
C3 C4 1.396(7) . ?
C3 C6 1.502(7) . ?
C4 C5 1.391(7) . ?
C4 H4A 0.9500 . ?
C5 H5A 0.9500 . ?
C6 C10 1.388(7) . ?
C6 C7 1.398(7) . ?
C7 C8 1.385(7) . ?
C7 H7A 0.9500 . ?
C8 H8A 0.9500 . ?
C9 C10 1.387(7) . ?
C9 H9A 0.9500 . ?
C10 H10A 0.9500 . ?
C11 C12 1.398(7) . ?
C11 H11A 0.9500 . ?
C12 C13 1.367(7) . ?
C12 H12A 0.9500 . ?
C13 C14 1.391(7) . ?
C13 C13 1.508(9) 2_655 ?
C14 C15 1.385(6) . ?
C14 H14A 0.9500 . ?
C15 H15A 0.9500 . ?
C16 C17 1.388(6) . ?
C16 H16A 0.9500 . ?
C17 C18 1.385(7) . ?
C17 H17A 0.9500 . ?
C18 C19 1.408(7) . ?
C18 C18 1.478(9) 14_655 ?
C19 C20 1.368(7) . ?
C19 H19A 0.9500 . ?
C20 H20A 0.9500 . ?
Cu2 N5 2.034(5) . ?
Cu2 N6 2.036(4) . ?
Cu2 N8 2.040(4) 11_454 ?
Cu2 N7 2.042(4) . ?
Cu2 O3 2.350(4) . ?
N5 C21 1.332(7) . ?
N5 C25 1.353(7) . ?
N6 C31 1.334(7) . ?
N6 C35 1.343(7) . ?
N7 C36 1.332(7) . ?
N7 C40 1.355(7) . ?
N8 C28 1.339(7) . ?
N8 C29 1.350(7) . ?
N8 Cu2 2.040(4) 3 ?
C21 C22 1.391(7) . ?
C21 H21A 0.9500 . ?
C22 C23 1.387(7) . ?
C22 H22A 0.9500 . ?
C23 C24 1.397(7) . ?
C23 C26 1.460(7) . ?
C24 C25 1.389(7) . ?
C24 H24A 0.9500 . ?
C25 H25A 0.9500 . ?
C26 C27 1.382(7) . ?
C26 C30 1.401(7) . ?
C27 C28 1.390(8) . ?
C27 H27A 0.9500 . ?
C28 H28A 0.9500 . ?
C29 C30 1.364(7) . ?
C29 H29A 0.9500 . ?
C30 H30A 0.9500 . ?
C31 C32 1.384(7) . ?
C31 H31A 0.9500 . ?
C32 C33 1.401(7) . ?
C32 H32A 0.9500 . ?
C33 C34 1.399(7) . ?
C33 C33 1.464(9) 2_655 ?
C34 C35 1.387(6) . ?
C34 H34A 0.9500 . ?
C35 H35A 0.9500 . ?
C36 C37 1.386(7) . ?
C36 H36A 0.9500 . ?
C37 C38 1.409(7) . ?
C37 H37A 0.9500 . ?
C38 C39 1.371(8) . ?
C38 C38 1.481(9) 14 ?
C39 C40 1.376(7) . ?
C39 H39A 0.9500 . ?
C40 H40A 0.9500 . ?
N9 O5 1.148(11) . ?
N9 O4 1.168(10) . ?
N9 O6 1.258(9) . ?
N10 O7 1.212(9) . ?
N10 O8 1.215(9) . ?
N10 O9 1.251(9) . ?
N11 O10 1.220(8) . ?
N11 O11 1.244(9) . ?
N11 O12 1.284(9) . ?
N12 O13 1.197(14) . ?
N12 O14 1.222(13) . ?
N12 O15 1.265(13) . ?
N13 O16 1.173(14) . ?
N13 O18 1.234(13) . ?
N13 O17 1.237(13) . ?
N14 O20 1.222(15) . ?
N14 O19 1.225(14) . ?
N14 O21 1.225(14) . ?
N15 O23 1.171(14) . ?
N15 O22 1.189(14) . ?
N15 O24 1.246(14) . ?
O32 O34 0.94(2) . ?
O41 O43 1.72(3) . ?
